data_2236960
loop_
_publ_author_name
'Fan, Lin-Lan'
'Wang, Hui'
'Ma, Jing'
'Shi, Xiu-Xiao'

_publ_section_title
;
 <i>N</i>-(2-Chlorophenyl)-1-(4-chlorophenyl)formamido
 3-(2-nitrophenyl)propanoate
;
_journal_coeditor_code LH5558
_journal_issue 12
_journal_name_full 'Acta Crystallographica Section E'
_journal_page_first o3498
_journal_paper_doi 10.1107/S1600536812048726
_journal_volume 68
_journal_year 2012
_chemical_formula_iupac 'C22 H16 Cl2 N2 O5'
_chemical_formula_moiety 'C22 H16 Cl2 N2 O5'
_chemical_formula_sum 'C22 H16 Cl2 N2 O5'
_chemical_formula_weight 459.27
_chemical_name_systematic
;
<i>N</i>-(2-Chlorophenyl)-1-(4-chlorophenyl)formamido
3-(2-nitrophenyl)propanoate
;
_space_group_crystal_system triclinic
_space_group_IT_number 2
_space_group_name_Hall '-P 1'
_space_group_name_H-M_alt 'P -1'
_symmetry_space_group_name_Hall '-P 1'
_symmetry_space_group_name_H-M 'P -1'
_cell_angle_alpha 91.847(5)
_cell_angle_beta 108.327(8)
_cell_angle_gamma 100.285(6)
_cell_formula_units_Z 2
_cell_length_a 9.1574(8)
_cell_length_b 10.1976(6)
_cell_length_c 12.1736(8)
_cell_measurement_reflns_used 2906
_cell_measurement_temperature 292.5(4)
_cell_measurement_theta_max 28.5434
_cell_measurement_theta_min 2.9937
_cell_volume 1057.05(14)
_computing_cell_refinement
;
CrysAlis PRO (Agilent, 2011)
;
_computing_data_collection
;
CrysAlis PRO (Agilent, 2011)
;
_computing_data_reduction
;
CrysAlis PRO (Agilent, 2011)
;
_computing_molecular_graphics
;
PLATON (Spek, 2009)
;
_computing_publication_material
;
SHELXL97 (Sheldrick, 2008)
;
_computing_structure_refinement
;
SHELXL97 (Sheldrick, 2008)
;
_computing_structure_solution 'SHELXS97 (Sheldrick, 2008)'
_diffrn_ambient_temperature 292.5(4)
_diffrn_detector_area_resol_mean 16.0733
_diffrn_measured_fraction_theta_full 0.9975
_diffrn_measured_fraction_theta_max 0.9815
_diffrn_measurement_device_type 'Agilent SuperNova (Dual, Cu at zero, Eos)'
_diffrn_measurement_method '\w scans'
_diffrn_radiation_monochromator mirror
_diffrn_radiation_source 'SuperNova (Mo) X-ray Source'
_diffrn_radiation_type 'Mo K\a'
_diffrn_radiation_wavelength 0.7107
_diffrn_reflns_av_R_equivalents 0.0177
_diffrn_reflns_av_sigmaI/netI 0.0326
_diffrn_reflns_limit_h_max 12
_diffrn_reflns_limit_h_min -12
_diffrn_reflns_limit_k_max 13
_diffrn_reflns_limit_k_min -11
_diffrn_reflns_limit_l_max 15
_diffrn_reflns_limit_l_min -12
_diffrn_reflns_number 7898
_diffrn_reflns_theta_full 25.24
_diffrn_reflns_theta_max 28.61
_diffrn_reflns_theta_min 3.00
_exptl_absorpt_coefficient_mu 0.344
_exptl_absorpt_correction_T_max 1.00000
_exptl_absorpt_correction_T_min 0.84342
_exptl_absorpt_correction_type multi-scan
_exptl_absorpt_process_details
;
(CrysAlis PRO; Agilent, 2011)
;
_exptl_crystal_colour colourless
_exptl_crystal_density_diffrn 1.443
_exptl_crystal_density_method 'not measured'
_exptl_crystal_description block
_exptl_crystal_F_000 472
_exptl_crystal_size_max 0.32
_exptl_crystal_size_mid 0.28
_exptl_crystal_size_min 0.25
_refine_diff_density_max 0.482
_refine_diff_density_min -0.451
_refine_ls_extinction_method none
_refine_ls_goodness_of_fit_ref 1.044
_refine_ls_hydrogen_treatment constr
_refine_ls_matrix_type full
_refine_ls_number_parameters 298
_refine_ls_number_reflns 4785
_refine_ls_number_restraints 24
_refine_ls_restrained_S_all 1.056
_refine_ls_R_factor_all 0.0762
_refine_ls_R_factor_gt 0.0545
_refine_ls_shift/su_max 0.000
_refine_ls_shift/su_mean 0.000
_refine_ls_structure_factor_coef Fsqd
_refine_ls_weighting_details 'calc w=1/[\s^2^(Fo^2^)+(0.0447P)^2^+0.5564P] where P=(Fo^2^+2Fc^2^)/3'
_refine_ls_weighting_scheme calc
_refine_ls_wR_factor_ref 0.1394
_reflns_number_gt 3434
_reflns_number_total 4785
_reflns_threshold_expression I>2\s(I)
_cod_data_source_file lh5558.cif
_cod_data_source_block I
_cod_original_cell_volume 1057.06(13)
_cod_database_code 2236960
_cod_database_fobs_code 2236960

loop_
_space_group_symop_id
_space_group_symop_operation_xyz
1 'x, y, z'
2 '-x, -y, -z'

loop_
_atom_site_type_symbol
_atom_site_label
_atom_site_fract_x
_atom_site_fract_y
_atom_site_fract_z
_atom_site_U_iso_or_equiv
_atom_site_adp_type
_atom_site_calc_flag
_atom_site_refinement_flags
_atom_site_occupancy
_atom_site_symmetry_multiplicity
_atom_site_disorder_assembly
_atom_site_disorder_group
Cl Cl1 0.30250(8) 0.14141(7) 0.49104(6) 0.0635(2) Uani d . 1 1 . .
Cl Cl2 0.24622(12) -0.53403(8) 0.43213(9) 0.0942(3) Uani d . 1 1 . .
O O2 0.03359(18) 0.18128(15) 0.24969(15) 0.0496(4) Uani d . 1 1 . .
O O1 -0.1073(2) -0.01016(18) 0.33664(18) 0.0641(5) Uani d . 1 1 . .
O O3 -0.1782(3) 0.0981(2) 0.09403(19) 0.0827(7) Uani d . 1 1 . .
N N1 0.0768(2) 0.05360(18) 0.25036(18) 0.0455(5) Uani d . 1 1 . .
C C9 0.3548(3) 0.1106(2) 0.3701(2) 0.0473(5) Uani d . 1 1 . .
C C8 0.2407(3) 0.0716(2) 0.2637(2) 0.0436(5) Uani d . 1 1 . .
C C7 0.0030(3) -0.0337(2) 0.3102(2) 0.0468(5) Uani d . 1 1 . .
C C6 0.0626(3) -0.1603(2) 0.3349(2) 0.0456(5) Uani d . 1 1 . .
C C3 0.1726(3) -0.3910(2) 0.3938(3) 0.0583(7) Uani d . 1 1 . .
C C14 -0.0991(3) 0.1893(3) 0.1623(2) 0.0532(6) Uani d . 1 1 . .
C C13 0.2822(3) 0.0474(3) 0.1654(3) 0.0576(7) Uani d . 1 1 . .
H H13 0.2058 0.0246 0.0927 0.069 Uiso calc R 1 1 . .
C C4 0.1748(3) -0.3425(2) 0.2910(3) 0.0600(7) Uani d . 1 1 . .
H H4 0.2127 -0.3874 0.2414 0.072 Uiso calc R 1 1 . .
C C17 -0.3174(3) 0.4808(3) 0.1221(2) 0.0558(7) Uani d . 1 1 . .
C C1 0.0565(3) -0.2147(3) 0.4362(2) 0.0565(6) Uani d . 1 1 . .
H H1 0.0148 -0.1728 0.4849 0.068 Uiso calc R 1 1 . .
C C5 0.1203(3) -0.2260(2) 0.2610(2) 0.0538(6) Uani d . 1 1 . .
H H5 0.1223 -0.1919 0.1915 0.065 Uiso calc R 1 1 . .
C C18 -0.2762(3) 0.6005(3) 0.0793(2) 0.0594(7) Uani d . 1 1 A .
C C15 -0.1275(3) 0.3281(2) 0.1738(2) 0.0545(6) Uani d . 1 1 . .
H H15A -0.0445 0.3904 0.1583 0.065 Uiso calc R 1 1 . .
H H15B -0.1223 0.3501 0.2532 0.065 Uiso calc R 1 1 . .
N N2 -0.1934(4) 0.6103(4) -0.0050(3) 0.0862(8) Uani d . 1 1 . .
C C11 0.5514(4) 0.0928(3) 0.2855(4) 0.0758(9) Uani d . 1 1 . .
H H11 0.6565 0.0978 0.2930 0.091 Uiso calc R 1 1 . .
C C12 0.4391(4) 0.0577(3) 0.1778(3) 0.0731(9) Uani d . 1 1 . .
H H12 0.4689 0.0409 0.1132 0.088 Uiso calc R 1 1 . .
C C10 0.5115(3) 0.1204(3) 0.3813(3) 0.0634(7) Uani d . 1 1 . .
H H10 0.5887 0.1455 0.4533 0.076 Uiso calc R 1 1 . .
C C2 0.1111(3) -0.3299(3) 0.4659(3) 0.0642(7) Uani d . 1 1 . .
H H2 0.1064 -0.3660 0.5342 0.077 Uiso calc R 1 1 . .
C C16 -0.2842(3) 0.3464(3) 0.0924(3) 0.0670(8) Uani d . 1 1 . .
H H16A -0.2836 0.3403 0.0129 0.080 Uiso calc R 1 1 . .
H H16B -0.3667 0.2756 0.0986 0.080 Uiso calc R 1 1 . .
C C20 -0.3816(4) 0.7203(4) 0.1959(3) 0.0823(10) Uani d . 1 1 A .
H H20 -0.4026 0.7998 0.2210 0.099 Uiso calc R 1 1 . .
C C22 -0.3929(4) 0.4867(3) 0.2037(3) 0.0744(8) Uani d . 1 1 . .
H H22 -0.4229 0.4084 0.2350 0.089 Uiso calc R 1 1 . .
C C21 -0.4252(4) 0.6038(4) 0.2402(3) 0.0854(10) Uani d . 1 1 . .
H H21 -0.4768 0.6038 0.2949 0.102 Uiso calc R 1 1 . .
C C19 -0.3082(4) 0.7198(3) 0.1157(3) 0.0744(9) Uani d . 1 1 . .
H H19 -0.2790 0.7987 0.0850 0.089 Uiso calc R 1 1 A .
O O4B -0.2146(9) 0.5291(11) -0.0774(8) 0.137(4) Uani d PU 0.50 1 A 1
O O5A -0.2098(13) 0.6859(11) -0.0663(10) 0.171(4) Uani d PU 0.50 1 A 2
O O4A -0.1345(10) 0.5136(9) -0.0205(7) 0.114(3) Uani d PU 0.50 1 A 2
O O5B -0.0987(8) 0.7288(7) -0.0029(5) 0.0943(17) Uani d P 0.50 1 A 1

loop_
_atom_site_aniso_label
_atom_site_aniso_U_11
_atom_site_aniso_U_22
_atom_site_aniso_U_33
_atom_site_aniso_U_12
_atom_site_aniso_U_13
_atom_site_aniso_U_23
Cl1 0.0684(4) 0.0682(4) 0.0530(4) 0.0221(3) 0.0142(3) 0.0018(3)
Cl2 0.1052(7) 0.0560(4) 0.1179(8) 0.0351(4) 0.0201(6) 0.0158(5)
O2 0.0434(9) 0.0434(8) 0.0577(10) 0.0202(7) 0.0046(7) 0.0009(7)
O1 0.0492(10) 0.0645(11) 0.0909(14) 0.0216(9) 0.0346(10) 0.0043(10)
O3 0.0803(14) 0.0757(13) 0.0724(14) 0.0383(11) -0.0127(11) -0.0204(11)
N1 0.0394(10) 0.0423(10) 0.0578(12) 0.0189(8) 0.0140(9) 0.0052(9)
C9 0.0416(12) 0.0391(11) 0.0630(15) 0.0134(9) 0.0159(11) 0.0125(11)
C8 0.0388(12) 0.0397(11) 0.0571(14) 0.0161(9) 0.0171(10) 0.0110(10)
C7 0.0368(12) 0.0475(12) 0.0557(14) 0.0117(10) 0.0133(10) -0.0034(11)
C6 0.0340(11) 0.0407(11) 0.0608(15) 0.0053(9) 0.0154(10) -0.0026(10)
C3 0.0549(15) 0.0398(12) 0.0733(19) 0.0091(11) 0.0117(13) 0.0022(12)
C14 0.0477(14) 0.0620(15) 0.0497(14) 0.0255(12) 0.0079(11) 0.0009(12)
C13 0.0608(16) 0.0535(14) 0.0696(18) 0.0201(12) 0.0311(14) 0.0147(13)
C4 0.0606(16) 0.0457(13) 0.080(2) 0.0152(12) 0.0298(14) -0.0048(13)
C17 0.0432(13) 0.0602(15) 0.0573(15) 0.0255(12) -0.0009(11) 0.0024(12)
C1 0.0568(15) 0.0526(14) 0.0655(17) 0.0093(12) 0.0289(13) 0.0018(12)
C5 0.0560(15) 0.0455(13) 0.0635(16) 0.0116(11) 0.0243(12) 0.0003(11)
C18 0.0480(14) 0.0698(17) 0.0559(16) 0.0250(13) 0.0032(12) 0.0071(13)
C15 0.0506(14) 0.0529(14) 0.0571(15) 0.0240(11) 0.0064(11) 0.0015(12)
N2 0.088(2) 0.106(2) 0.071(2) 0.037(2) 0.0235(16) 0.026(2)
C11 0.0516(17) 0.0695(18) 0.122(3) 0.0229(14) 0.0430(19) 0.0298(19)
C12 0.086(2) 0.0659(18) 0.098(3) 0.0309(16) 0.063(2) 0.0240(17)
C10 0.0421(14) 0.0575(15) 0.089(2) 0.0134(12) 0.0159(14) 0.0201(15)
C2 0.0716(18) 0.0520(15) 0.0662(18) 0.0074(13) 0.0209(15) 0.0079(13)
C16 0.0606(17) 0.0610(16) 0.0701(18) 0.0311(13) -0.0015(14) 0.0003(14)
C20 0.070(2) 0.080(2) 0.089(2) 0.0403(18) 0.0030(18) -0.0141(19)
C22 0.0614(18) 0.084(2) 0.084(2) 0.0323(16) 0.0222(16) 0.0157(17)
C21 0.070(2) 0.111(3) 0.083(2) 0.045(2) 0.0217(18) -0.001(2)
C19 0.0672(19) 0.0629(17) 0.082(2) 0.0270(15) 0.0005(16) 0.0067(16)
O4B 0.106(6) 0.178(8) 0.124(7) -0.001(5) 0.055(5) -0.074(6)
O5A 0.222(9) 0.153(7) 0.193(8) 0.065(7) 0.119(7) 0.114(7)
O4A 0.140(7) 0.131(5) 0.124(6) 0.071(5) 0.087(5) 0.062(5)
O5B 0.111(5) 0.096(4) 0.082(4) 0.012(3) 0.042(3) 0.027(3)

loop_
_atom_type_symbol
_atom_type_description
_atom_type_scat_dispersion_real
_atom_type_scat_dispersion_imag
_atom_type_scat_source
H H 0.0000 0.0000 'International Tables Vol C Tables 4.2.6.8 and 6.1.1.4'
C C 0.0033 0.0016 'International Tables Vol C Tables 4.2.6.8 and 6.1.1.4'
N N 0.0061 0.0033 'International Tables Vol C Tables 4.2.6.8 and 6.1.1.4'
O O 0.0106 0.0060 'International Tables Vol C Tables 4.2.6.8 and 6.1.1.4'
Cl Cl 0.1484 0.1585 'International Tables Vol C Tables 4.2.6.8 and 6.1.1.4'

loop_
_geom_angle_atom_site_label_1
_geom_angle_atom_site_label_2
_geom_angle_atom_site_label_3
_geom_angle
C14 O2 N1 114.19(17)
O2 N1 C8 109.22(16)
C7 N1 O2 112.21(17)
C7 N1 C8 123.88(18)
C8 C9 Cl1 120.05(18)
C8 C9 C10 120.3(3)
C10 C9 Cl1 119.6(2)
C9 C8 N1 121.6(2)
C9 C8 C13 120.4(2)
C13 C8 N1 118.0(2)
O1 C7 N1 121.4(2)
O1 C7 C6 122.4(2)
N1 C7 C6 116.12(19)
C1 C6 C7 117.4(2)
C1 C6 C5 119.0(2)
C5 C6 C7 123.5(2)
C4 C3 Cl2 119.1(2)
C4 C3 C2 121.3(2)
C2 C3 Cl2 119.6(2)
O2 C14 C15 107.5(2)
O3 C14 O2 124.2(2)
O3 C14 C15 128.2(2)
C8 C13 H13 120.6
C12 C13 C8 118.7(3)
C12 C13 H13 120.6
C3 C4 H4 120.2
C3 C4 C5 119.5(2)
C5 C4 H4 120.2
C18 C17 C16 127.2(3)
C18 C17 C22 115.7(3)
C22 C17 C16 117.1(3)
C6 C1 H1 119.5
C2 C1 C6 120.9(2)
C2 C1 H1 119.5
C6 C5 H5 120.0
C4 C5 C6 119.9(3)
C4 C5 H5 120.0
C17 C18 N2 121.9(3)
C17 C18 C19 122.4(3)
C19 C18 N2 115.7(3)
C14 C15 H15A 108.9
C14 C15 H15B 108.9
C14 C15 C16 113.4(2)
H15A C15 H15B 107.7
C16 C15 H15A 108.9
C16 C15 H15B 108.9
O4B N2 C18 123.7(6)
O4B N2 O5B 119.1(6)
O5A N2 C18 119.8(6)
O5A N2 O4B 91.5(9)
O5A N2 O4A 121.4(7)
O5A N2 O5B 50.8(6)
O4A N2 C18 116.9(4)
O4A N2 O5B 112.4(6)
O5B N2 C18 116.9(4)
C12 C11 H11 119.4
C10 C11 H11 119.4
C10 C11 C12 121.3(3)
C13 C12 H12 119.9
C11 C12 C13 120.2(3)
C11 C12 H12 119.9
C9 C10 H10 120.4
C11 C10 C9 119.1(3)
C11 C10 H10 120.4
C3 C2 C1 119.2(3)
C3 C2 H2 120.4
C1 C2 H2 120.4
C17 C16 C15 110.6(2)
C17 C16 H16A 109.5
C17 C16 H16B 109.5
C15 C16 H16A 109.5
C15 C16 H16B 109.5
H16A C16 H16B 108.1
C21 C20 H20 120.0
C19 C20 H20 120.0
C19 C20 C21 120.0(3)
C17 C22 H22 118.8
C21 C22 C17 122.4(3)
C21 C22 H22 118.8
C20 C21 C22 119.9(3)
C20 C21 H21 120.0
C22 C21 H21 120.0
C18 C19 H19 120.2
C20 C19 C18 119.6(3)
C20 C19 H19 120.2

loop_
_geom_bond_atom_site_label_1
_geom_bond_atom_site_label_2
_geom_bond_distance
Cl1 C9 1.721(3)
Cl2 C3 1.731(3)
O2 N1 1.426(2)
O2 C14 1.357(3)
O1 C7 1.211(3)
O3 C14 1.189(3)
N1 C8 1.436(3)
N1 C7 1.385(3)
C9 C8 1.377(3)
C9 C10 1.383(3)
C8 C13 1.392(4)
C7 C6 1.492(3)
C6 C1 1.381(4)
C6 C5 1.387(3)
C3 C4 1.365(4)
C3 C2 1.370(4)
C14 C15 1.494(3)
C13 H13 0.9300
C13 C12 1.380(4)
C4 H4 0.9300
C4 C5 1.385(3)
C17 C18 1.380(4)
C17 C16 1.512(3)
C17 C22 1.383(4)
C1 H1 0.9300
C1 C2 1.372(4)
C5 H5 0.9300
C18 N2 1.451(4)
C18 C19 1.391(4)
C15 H15A 0.9700
C15 H15B 0.9700
C15 C16 1.513(3)
N2 O4B 1.135(8)
N2 O5A 1.087(8)
N2 O4A 1.241(8)
N2 O5B 1.350(7)
C11 H11 0.9300
C11 C12 1.377(5)
C11 C10 1.363(4)
C12 H12 0.9300
C10 H10 0.9300
C2 H2 0.9300
C16 H16A 0.9700
C16 H16B 0.9700
C20 H20 0.9300
C20 C21 1.367(5)
C20 C19 1.348(5)
C22 H22 0.9300
C22 C21 1.373(4)
C21 H21 0.9300
C19 H19 0.9300

loop_
_geom_hbond_atom_site_label_D
_geom_hbond_atom_site_label_H
_geom_hbond_atom_site_label_A
_geom_hbond_site_symmetry_A
_geom_hbond_distance_DH
_geom_hbond_distance_HA
_geom_hbond_distance_DA
_geom_hbond_angle_DHA
C11 H11 O1 1_655 0.93 2.52 3.354(4) 150
C13 H13 O3 2_555 0.93 2.48 3.223(4) 137

loop_
_geom_torsion_atom_site_label_1
_geom_torsion_atom_site_label_2
_geom_torsion_atom_site_label_3
_geom_torsion_atom_site_label_4
_geom_torsion
Cl1 C9 C8 N1 -1.0(3)
Cl1 C9 C8 C13 179.59(17)
Cl1 C9 C10 C11 178.5(2)
Cl2 C3 C4 C5 -178.2(2)
Cl2 C3 C2 C1 178.4(2)
O2 N1 C8 C9 78.1(2)
O2 N1 C8 C13 -102.5(2)
O2 N1 C7 O1 13.8(3)
O2 N1 C7 C6 -168.96(18)
O2 C14 C15 C16 -171.8(2)
O1 C7 C6 C1 -34.9(3)
O1 C7 C6 C5 143.9(3)
O3 C14 C15 C16 5.3(5)
N1 O2 C14 O3 2.9(4)
N1 O2 C14 C15 -179.87(19)
N1 C8 C13 C12 -176.8(2)
N1 C7 C6 C1 147.9(2)
N1 C7 C6 C5 -33.3(3)
C9 C8 C13 C12 2.6(3)
C8 N1 C7 O1 148.4(2)
C8 N1 C7 C6 -34.3(3)
C8 C9 C10 C11 0.8(4)
C8 C13 C12 C11 -0.7(4)
C7 N1 C8 C9 -57.7(3)
C7 N1 C8 C13 121.7(2)
C7 C6 C1 C2 -179.0(2)
C7 C6 C5 C4 179.4(2)
C6 C1 C2 C3 0.1(4)
C3 C4 C5 C6 -0.6(4)
C14 O2 N1 C8 132.4(2)
C14 O2 N1 C7 -86.4(2)
C14 C15 C16 C17 170.5(3)
C4 C3 C2 C1 -2.6(4)
C17 C18 N2 O4B 36.3(8)
C17 C18 N2 O5A 151.0(9)
C17 C18 N2 O4A -13.5(7)
C17 C18 N2 O5B -150.8(4)
C17 C18 C19 C20 0.2(4)
C17 C22 C21 C20 -0.4(5)
C1 C6 C5 C4 -1.8(4)
C5 C6 C1 C2 2.1(4)
C18 C17 C16 C15 89.3(3)
C18 C17 C22 C21 0.0(4)
N2 C18 C19 C20 -178.5(3)
C12 C11 C10 C9 1.1(4)
C10 C9 C8 N1 176.6(2)
C10 C9 C8 C13 -2.7(3)
C10 C11 C12 C13 -1.2(4)
C2 C3 C4 C5 2.9(4)
C16 C17 C18 N2 0.9(4)
C16 C17 C18 C19 -177.7(2)
C16 C17 C22 C21 178.1(3)
C22 C17 C18 N2 178.7(3)
C22 C17 C18 C19 0.1(4)
C22 C17 C16 C15 -88.4(3)
C21 C20 C19 C18 -0.5(5)
C19 C18 N2 O4B -145.0(8)
C19 C18 N2 O5A -30.3(10)
C19 C18 N2 O4A 165.2(6)
C19 C18 N2 O5B 27.9(5)
C19 C20 C21 C22 0.6(5)
